data_4502187
loop_
_publ_author_name
'Sun, Ya-guang'
'Gu, Xiao-fu'
'Ding, Fu'
'Smet, Philippe F.'
'Gao, En-jun'
'Poelman, Dirk'
'Verpoort, Francis'

_publ_section_title
;
 Synthesis, Crystal Structures, and Properties of Novel Heterometallic
 La/Pr&#x2212;Cu&#x2212;K and Sm/Eu/Tb&#x2212;Cu Coordination Polymers
;
_journal_issue 3
_journal_name_full 'Crystal Growth &amp; Design'
_journal_page_first 1059
_journal_paper_doi 10.1021/cg900299v
_journal_volume 10
_journal_year 2010
_chemical_formula_sum 'C28 H30 Cu Eu2 N4 O25'
_chemical_formula_weight 1190.02
_chemical_name_systematic
; 
 ? 
;
_space_group_IT_number 2
_symmetry_cell_setting triclinic
_symmetry_space_group_name_Hall '-P 1'
_symmetry_space_group_name_H-M 'P -1'
_atom_sites_solution_hydrogens geom
_atom_sites_solution_primary direct
_atom_sites_solution_secondary difmap
_audit_creation_method SHELXL-97
_cell_angle_alpha 75.752(2)
_cell_angle_beta 76.215(2)
_cell_angle_gamma 78.194(2)
_cell_formula_units_Z 1
_cell_length_a 7.7216(11)
_cell_length_b 9.3835(13)
_cell_length_c 13.1827(19)
_cell_measurement_reflns_used 4045
_cell_measurement_temperature 294(2)
_cell_measurement_theta_max 28.26
_cell_measurement_theta_min 2.75
_cell_volume 888.2(2)
_computing_cell_refinement 'Bruker SMART'
_computing_data_collection 'Bruker SMART'
_computing_data_reduction 'Bruker SAINT'
_computing_molecular_graphics 'Bruker SHELXTL'
_computing_publication_material 'Bruker SHELXTL'
_computing_structure_refinement 'SHELXL-97 (Sheldrick, 1997)'
_computing_structure_solution 'SHELXS-97 (Sheldrick, 1990)'
_diffrn_ambient_temperature 294(2)
_diffrn_measured_fraction_theta_full 0.989
_diffrn_measured_fraction_theta_max 0.989
_diffrn_measurement_device_type 'CCD area detector'
_diffrn_measurement_method 'phi and omega scans'
_diffrn_radiation_monochromator graphite
_diffrn_radiation_source 'fine-focus sealed tube'
_diffrn_radiation_type MoK\a
_diffrn_radiation_wavelength 0.71073
_diffrn_reflns_av_R_equivalents 0.0161
_diffrn_reflns_av_sigmaI/netI 0.0288
_diffrn_reflns_limit_h_max 9
_diffrn_reflns_limit_h_min -7
_diffrn_reflns_limit_k_max 9
_diffrn_reflns_limit_k_min -11
_diffrn_reflns_limit_l_max 15
_diffrn_reflns_limit_l_min -14
_diffrn_reflns_number 4467
_diffrn_reflns_theta_full 25.01
_diffrn_reflns_theta_max 25.01
_diffrn_reflns_theta_min 1.63
_exptl_absorpt_coefficient_mu 4.189
_exptl_absorpt_correction_T_max 1.000000
_exptl_absorpt_correction_T_min 0.512420
_exptl_absorpt_correction_type multi-scan
_exptl_absorpt_process_details SADABS
_exptl_crystal_density_diffrn 2.225
_exptl_crystal_density_meas ?
_exptl_crystal_density_method 'not measured'
_exptl_crystal_F_000 581
_exptl_crystal_size_max 0.20
_exptl_crystal_size_mid 0.16
_exptl_crystal_size_min 0.14
_refine_diff_density_max 0.990
_refine_diff_density_min -0.998
_refine_diff_density_rms 0.103
_refine_ls_extinction_method none
_refine_ls_goodness_of_fit_ref 1.033
_refine_ls_hydrogen_treatment constr
_refine_ls_matrix_type full
_refine_ls_number_parameters 287
_refine_ls_number_reflns 3098
_refine_ls_number_restraints 15
_refine_ls_restrained_S_all 1.033
_refine_ls_R_factor_all 0.0250
_refine_ls_R_factor_gt 0.0215
_refine_ls_shift/su_max 0.001
_refine_ls_shift/su_mean 0.000
_refine_ls_structure_factor_coef Fsqd
_refine_ls_weighting_details 'calc w=1/[\s^2^(Fo^2^)+(0.0384P)^2^+0.0886P] where P=(Fo^2^+2Fc^2^)/3'
_refine_ls_weighting_scheme calc
_refine_ls_wR_factor_gt 0.0549
_refine_ls_wR_factor_ref 0.0575
_reflns_number_gt 2857
_reflns_number_total 3098
_reflns_threshold_expression >2sigma(I)
_cod_data_source_file cg900299v_si_004.cif
_cod_data_source_block 60524c
_cod_depositor_comments
;
The following automatic conversions were performed:

'_symmetry_cell_setting' value 'Triclinic' changed to 'triclinic'
according to /home/saulius/struct/CIF-dictionaries/cif_core.dic
dictionary named 'cif_core.dic' version 2.4.2 from
2011-04-26.

'_exptl_absorpt_correction_type' value 'MULTI-SCAN'
changed to 'multi-scan' according to
/home/saulius/struct/CIF-dictionaries/cif_core.dic dictionary named
'cif_core.dic' version 2.4.2 from
2011-04-26.

'_refine_ls_hydrogen_treatment' value 'CONSTR' changed
to 'constr' according to
/home/saulius/struct/CIF-dictionaries/cif_core.dic dictionary named
'cif_core.dic' version 2.4.2 from 2011-04-26.

Automatic conversion script
Id: cif_fix_values 1715 2011-07-08 13:25:40Z adriana 

The following automatic conversions were performed:

'_exptl_crystal_density_meas' value 'none' was changed to '?' - the
value is perceived as not measured.

Automatic conversion script
Id: cif_fix_values 3008 2015-01-20 13:52:24Z robertas 
;
_cod_original_sg_symbol_H-M P-1
_cod_database_code 4502187

loop_
_symmetry_equiv_pos_as_xyz
'x, y, z'
'-x, -y, -z'

loop_
_atom_site_label
_atom_site_type_symbol
_atom_site_fract_x
_atom_site_fract_y
_atom_site_fract_z
_atom_site_U_iso_or_equiv
_atom_site_adp_type
_atom_site_occupancy
_atom_site_symmetry_multiplicity
_atom_site_calc_flag
_atom_site_refinement_flags
_atom_site_disorder_assembly
_atom_site_disorder_group
Eu1 Eu 0.44878(2) 0.447578(17) 0.297826(12) 0.01949(8) Uani 1 1 d . . .
Cu1 Cu 1.5000 0.0000 0.0000 0.02805(15) Uani 1 2 d S . .
O1 O 0.6985(3) 0.2662(3) 0.2437(2) 0.0259(5) Uani 1 1 d . A .
O2 O 0.9550(10) 0.3029(17) 0.2758(13) 0.040(3) Uani 0.53(4) 1 d PU A 1
O2' O 0.9437(13) 0.364(3) 0.216(3) 0.062(8) Uani 0.47(4) 1 d P A 2
O3 O 1.4473(3) -0.1815(3) -0.0240(2) 0.0288(6) Uani 1 1 d . . .
O4 O 1.2390(4) -0.3294(3) 0.0267(2) 0.0332(6) Uani 1 1 d . . .
O5 O 0.2985(4) 0.3906(3) 0.47856(19) 0.0308(6) Uani 1 1 d . . .
O6 O 0.1091(4) 0.2676(3) 0.6080(2) 0.0451(8) Uani 1 1 d . . .
O7 O 0.3815(4) -0.3043(3) 0.3188(2) 0.0339(6) Uani 1 1 d . . .
O8 O 0.5350(4) -0.1455(3) 0.1926(2) 0.0311(6) Uani 1 1 d . . .
O9 O 0.3849(3) 0.4023(3) 0.13769(19) 0.0279(5) Uani 1 1 d . . .
H9A H 0.3343 0.4807 0.1012 0.033 Uiso 1 1 d R . .
H9B H 0.4636 0.3452 0.1027 0.033 Uiso 1 1 d R . .
O10 O 0.1336(3) 0.5275(3) 0.2878(2) 0.0357(6) Uani 1 1 d . . .
H10A H 0.0840 0.4691 0.2683 0.043 Uiso 1 1 d R . .
H10B H 0.0675 0.5857 0.3261 0.043 Uiso 1 1 d R . .
O11 O 0.6766(4) 0.4456(3) 0.3910(2) 0.0370(7) Uani 1 1 d . . .
H11A H 0.7758 0.4191 0.3507 0.044 Uiso 1 1 d R . .
H11B H 0.6794 0.5054 0.4299 0.044 Uiso 1 1 d R . .
O12 O 0.6440(4) 0.5860(3) 0.1509(2) 0.0405(7) Uani 1 1 d . . .
H12A H 0.6281 0.6711 0.1660 0.049 Uiso 1 1 d R . .
H12B H 0.7417 0.5526 0.1182 0.049 Uiso 1 1 d R . .
N1 N 0.3543(4) 0.1871(3) 0.3629(2) 0.0203(6) Uani 1 1 d . . .
N2 N 1.2426(4) 0.0245(3) 0.0717(2) 0.0222(6) Uani 1 1 d . A .
C1 C 0.2167(5) 0.2800(4) 0.5227(3) 0.0267(8) Uani 1 1 d . . .
C2 C 0.2614(5) 0.1549(4) 0.4626(3) 0.0248(7) Uani 1 1 d . . .
C3 C 0.2143(6) 0.0157(4) 0.5087(3) 0.0378(10) Uani 1 1 d . . .
H3 H 0.1471 -0.0029 0.5779 0.045 Uiso 1 1 calc R . .
C4 C 0.2678(6) -0.0948(4) 0.4513(3) 0.0361(10) Uani 1 1 d . . .
H4 H 0.2396 -0.1898 0.4815 0.043 Uiso 1 1 calc R . .
C5 C 0.3642(5) -0.0628(4) 0.3477(3) 0.0244(7) Uani 1 1 d . . .
C6 C 0.4022(5) 0.0802(4) 0.3067(3) 0.0221(7) Uani 1 1 d . . .
H6 H 0.4642 0.1030 0.2365 0.027 Uiso 1 1 calc R . .
C7 C 0.4318(5) -0.1798(4) 0.2806(3) 0.0236(7) Uani 1 1 d . . .
C8 C 0.8654(5) 0.2516(5) 0.2265(3) 0.0353(9) Uani 1 1 d . . .
C9 C 0.9700(5) 0.1255(4) 0.1742(3) 0.0244(7) Uani 1 1 d . A .
C10 C 0.8965(5) 0.0012(4) 0.1825(3) 0.0261(8) Uani 1 1 d . . .
H10 H 0.7787 -0.0059 0.2193 0.031 Uiso 1 1 calc R A .
C11 C 0.9987(5) -0.1137(4) 0.1359(3) 0.0258(8) Uani 1 1 d . A .
H11 H 0.9519 -0.1999 0.1420 0.031 Uiso 1 1 calc R . .
C12 C 1.1702(5) -0.0981(4) 0.0805(3) 0.0219(7) Uani 1 1 d . . .
C13 C 1.1460(5) 0.1325(4) 0.1185(3) 0.0265(8) Uani 1 1 d . . .
H13 H 1.1974 0.2159 0.1140 0.032 Uiso 1 1 calc R A .
C14 C 1.2919(5) -0.2139(4) 0.0246(3) 0.0258(8) Uani 1 1 d . A .
O13 O 0.9729(13) 0.5016(13) 0.0318(7) 0.074(3) Uani 0.50 1 d PDU . .
H13A H 0.9548 0.4217 0.0187 0.089 Uiso 0.50 1 d PRD . .
H13B H 0.9332 0.5823 -0.0071 0.089 Uiso 0.50 1 d PRD . .

loop_
_atom_site_aniso_label
_atom_site_aniso_U_11
_atom_site_aniso_U_22
_atom_site_aniso_U_33
_atom_site_aniso_U_23
_atom_site_aniso_U_13
_atom_site_aniso_U_12
Eu1 0.02150(11) 0.01332(10) 0.02213(11) -0.00640(7) 0.00239(7) -0.00385(7)
Cu1 0.0180(3) 0.0258(3) 0.0399(4) -0.0178(3) 0.0039(3) -0.0005(3)
O1 0.0174(13) 0.0231(13) 0.0354(14) -0.0129(11) 0.0016(10) 0.0014(10)
O2 0.029(3) 0.043(5) 0.055(6) -0.027(5) -0.005(3) -0.003(3)
O2' 0.023(4) 0.059(10) 0.122(19) -0.070(12) 0.014(6) -0.017(5)
O3 0.0235(13) 0.0264(13) 0.0347(14) -0.0139(11) 0.0017(11) 0.0008(11)
O4 0.0373(15) 0.0214(13) 0.0419(15) -0.0130(11) -0.0063(12) -0.0010(12)
O5 0.0424(16) 0.0260(14) 0.0245(13) -0.0111(11) 0.0072(11) -0.0153(12)
O6 0.059(2) 0.0330(16) 0.0340(16) -0.0165(13) 0.0231(14) -0.0135(14)
O7 0.0371(15) 0.0177(13) 0.0450(16) -0.0125(11) 0.0068(12) -0.0101(12)
O8 0.0388(15) 0.0208(13) 0.0307(14) -0.0082(11) 0.0007(12) -0.0038(12)
O9 0.0326(14) 0.0223(13) 0.0261(13) -0.0094(10) -0.0034(10) 0.0043(11)
O10 0.0259(14) 0.0400(16) 0.0453(16) -0.0265(13) -0.0013(12) 0.0004(12)
O11 0.0299(15) 0.0481(17) 0.0412(16) -0.0305(14) -0.0042(12) -0.0021(13)
O12 0.0480(18) 0.0242(14) 0.0416(16) -0.0082(12) 0.0124(13) -0.0116(13)
N1 0.0226(15) 0.0140(13) 0.0221(14) -0.0040(11) 0.0010(11) -0.0042(12)
N2 0.0184(14) 0.0213(15) 0.0260(15) -0.0083(12) -0.0014(12) -0.0003(12)
C1 0.033(2) 0.0209(18) 0.0232(18) -0.0055(14) 0.0021(15) -0.0047(16)
C2 0.0264(19) 0.0215(18) 0.0238(17) -0.0040(14) 0.0003(14) -0.0044(15)
C3 0.051(3) 0.028(2) 0.029(2) -0.0074(16) 0.0120(18) -0.0139(19)
C4 0.050(3) 0.0178(18) 0.037(2) -0.0038(16) 0.0058(19) -0.0146(18)
C5 0.0274(19) 0.0172(17) 0.0280(18) -0.0068(14) -0.0035(15) -0.0022(14)
C6 0.0239(18) 0.0166(17) 0.0236(17) -0.0053(13) 0.0007(14) -0.0032(14)
C7 0.0265(18) 0.0133(16) 0.0316(19) -0.0058(14) -0.0074(15) -0.0012(14)
C8 0.022(2) 0.036(2) 0.053(3) -0.028(2) 0.0023(17) -0.0038(17)
C9 0.0194(17) 0.0252(18) 0.0279(18) -0.0100(15) -0.0026(14) 0.0013(15)
C10 0.0210(18) 0.0267(19) 0.0265(18) -0.0065(15) 0.0025(14) -0.0019(15)
C11 0.0289(19) 0.0185(17) 0.0282(18) -0.0035(14) -0.0015(15) -0.0066(15)
C12 0.0231(18) 0.0192(17) 0.0211(17) -0.0035(13) -0.0043(13) 0.0009(14)
C13 0.0211(18) 0.0243(19) 0.035(2) -0.0134(16) -0.0034(15) -0.0006(15)
C14 0.030(2) 0.0212(18) 0.0238(18) -0.0045(14) -0.0085(15) 0.0049(15)
O13 0.063(5) 0.078(5) 0.087(7) -0.034(6) -0.001(5) -0.020(4)

loop_
_atom_type_symbol
_atom_type_description
_atom_type_scat_dispersion_real
_atom_type_scat_dispersion_imag
_atom_type_scat_source
C C 0.0033 0.0016 'International Tables Vol C Tables 4.2.6.8 and 6.1.1.4'
H H 0.0000 0.0000 'International Tables Vol C Tables 4.2.6.8 and 6.1.1.4'
N N 0.0061 0.0033 'International Tables Vol C Tables 4.2.6.8 and 6.1.1.4'
O O 0.0106 0.0060 'International Tables Vol C Tables 4.2.6.8 and 6.1.1.4'
Cu Cu 0.3201 1.2651 'International Tables Vol C Tables 4.2.6.8 and 6.1.1.4'
Eu Eu -0.1578 3.6682 'International Tables Vol C Tables 4.2.6.8 and 6.1.1.4'

loop_
_geom_angle_atom_site_label_1
_geom_angle_atom_site_label_2
_geom_angle_atom_site_label_3
_geom_angle
_geom_angle_site_symmetry_1
_geom_angle_site_symmetry_3
O7 Eu1 O11 80.82(10) 1_565 .
O7 Eu1 O5 85.08(9) 1_565 .
O11 Eu1 O5 77.72(10) . .
O7 Eu1 O1 141.05(9) 1_565 .
O11 Eu1 O1 72.74(9) . .
O5 Eu1 O1 115.56(9) . .
O7 Eu1 O10 74.03(9) 1_565 .
O11 Eu1 O10 145.40(9) . .
O5 Eu1 O10 76.82(10) . .
O1 Eu1 O10 140.27(8) . .
O7 Eu1 O12 73.66(9) 1_565 .
O11 Eu1 O12 82.60(10) . .
O5 Eu1 O12 153.04(10) . .
O1 Eu1 O12 74.99(9) . .
O10 Eu1 O12 111.78(10) . .
O7 Eu1 O9 116.15(9) 1_565 .
O11 Eu1 O9 145.68(9) . .
O5 Eu1 O9 130.52(9) . .
O1 Eu1 O9 76.52(8) . .
O10 Eu1 O9 68.43(9) . .
O12 Eu1 O9 74.98(9) . .
O7 Eu1 N1 145.54(9) 1_565 .
O11 Eu1 N1 105.76(10) . .
O5 Eu1 N1 64.19(8) . .
O1 Eu1 N1 70.87(8) . .
O10 Eu1 N1 83.57(9) . .
O12 Eu1 N1 140.15(9) . .
O9 Eu1 N1 77.59(9) . .
O7 Eu1 H11A 90.4 1_565 .
O11 Eu1 H11A 17.5 . .
O5 Eu1 H11A 93.1 . .
O1 Eu1 H11A 57.6 . .
O10 Eu1 H11A 162.0 . .
O12 Eu1 H11A 71.1 . .
O9 Eu1 H11A 128.1 . .
N1 Eu1 H11A 105.7 . .
O7 Eu1 H12A 56.5 1_565 .
O11 Eu1 H12A 78.2 . .
O5 Eu1 H12A 137.3 . .
O1 Eu1 H12A 89.9 . .
O10 Eu1 H12A 105.9 . .
O12 Eu1 H12A 17.4 . .
O9 Eu1 H12A 86.9 . .
N1 Eu1 H12A 157.5 . .
H11A Eu1 H12A 71.4 . .
O3 Cu1 O3 180.0 2_855 .
O3 Cu1 N2 83.48(11) 2_855 2_855
O3 Cu1 N2 96.52(11) . 2_855
O3 Cu1 N2 96.52(11) 2_855 .
O3 Cu1 N2 83.48(11) . .
N2 Cu1 N2 180.0 2_855 .
C8 O1 Eu1 137.1(2) . .
C14 O3 Cu1 114.6(2) . .
C1 O5 Eu1 126.4(2) . .
C7 O7 Eu1 141.9(2) . 1_545
Eu1 O9 H9A 112.0 . .
Eu1 O9 H9B 118.2 . .
H9A O9 H9B 116.4 . .
Eu1 O10 H10A 116.1 . .
Eu1 O10 H10B 120.4 . .
H10A O10 H10B 118.1 . .
Eu1 O11 H11A 105.4 . .
Eu1 O11 H11B 128.1 . .
H11A O11 H11B 116.3 . .
Eu1 O12 H12A 103.9 . .
Eu1 O12 H12B 126.5 . .
H12A O12 H12B 120.2 . .
C6 N1 C2 118.2(3) . .
C6 N1 Eu1 124.6(2) . .
C2 N1 Eu1 117.1(2) . .
C13 N2 C12 119.1(3) . .
C13 N2 Cu1 129.5(2) . .
C12 N2 Cu1 111.0(2) . .
O6 C1 O5 125.6(3) . .
O6 C1 C2 119.2(3) . .
O5 C1 C2 115.2(3) . .
N1 C2 C3 122.3(3) . .
N1 C2 C1 115.3(3) . .
C3 C2 C1 122.4(3) . .
C4 C3 C2 119.2(3) . .
C4 C3 H3 120.4 . .
C2 C3 H3 120.4 . .
C3 C4 C5 119.1(3) . .
C3 C4 H4 120.5 . .
C5 C4 H4 120.5 . .
C6 C5 C4 118.1(3) . .
C6 C5 C7 119.9(3) . .
C4 C5 C7 122.0(3) . .
N1 C6 C5 123.2(3) . .
N1 C6 H6 118.4 . .
C5 C6 H6 118.4 . .
O8 C7 O7 125.4(3) . .
O8 C7 C5 117.5(3) . .
O7 C7 C5 117.0(3) . .
O1 C8 O2 124.6(5) . .
O1 C8 O2' 120.2(8) . .
O2 C8 O2' 39.7(9) . .
O1 C8 C9 117.3(3) . .
O2 C8 C9 114.7(5) . .
O2' C8 C9 117.6(5) . .
C10 C9 C13 118.8(3) . .
C10 C9 C8 121.3(3) . .
C13 C9 C8 119.9(3) . .
C9 C10 C11 119.5(3) . .
C9 C10 H10 120.3 . .
C11 C10 H10 120.3 . .
C12 C11 C10 118.6(3) . .
C12 C11 H11 120.7 . .
C10 C11 H11 120.7 . .
N2 C12 C11 122.0(3) . .
N2 C12 C14 114.6(3) . .
C11 C12 C14 123.3(3) . .
N2 C13 C9 121.9(3) . .
N2 C13 H13 119.0 . .
C9 C13 H13 119.0 . .
O4 C14 O3 124.4(3) . .
O4 C14 C12 120.1(3) . .
O3 C14 C12 115.4(3) . .
O13 O13 H13A 73.1 2_765 .
O13 O13 H13B 73.6 2_765 .
H13A O13 H13B 116.2 . .

loop_
_geom_bond_atom_site_label_1
_geom_bond_atom_site_label_2
_geom_bond_distance
_geom_bond_site_symmetry_2
Eu1 O7 2.350(2) 1_565
Eu1 O11 2.369(3) .
Eu1 O5 2.370(2) .
Eu1 O1 2.393(2) .
Eu1 O10 2.421(3) .
Eu1 O12 2.425(3) .
Eu1 O9 2.430(2) .
Eu1 N1 2.577(3) .
Eu1 H11A 2.7215 .
Eu1 H12A 2.7538 .
Cu1 O3 1.943(2) 2_855
Cu1 O3 1.943(2) .
Cu1 N2 1.980(3) 2_855
Cu1 N2 1.980(3) .
O1 C8 1.239(5) .
O2 C8 1.279(8) .
O2' C8 1.281(13) .
O3 C14 1.277(4) .
O4 C14 1.226(4) .
O5 C1 1.269(4) .
O6 C1 1.224(4) .
O7 C7 1.253(4) .
O7 Eu1 2.349(2) 1_545
O8 C7 1.252(4) .
O9 H9A 0.8503 .
O9 H9B 0.8510 .
O10 H10A 0.8454 .
O10 H10B 0.8448 .
O11 H11A 0.8509 .
O11 H11B 0.8540 .
O12 H12A 0.8480 .
O12 H12B 0.8175 .
N1 C6 1.332(4) .
N1 C2 1.334(4) .
N2 C13 1.321(4) .
N2 C12 1.348(4) .
C1 C2 1.513(5) .
C2 C3 1.381(5) .
C3 C4 1.371(5) .
C3 H3 0.9300 .
C4 C5 1.383(5) .
C4 H4 0.9300 .
C5 C6 1.382(5) .
C5 C7 1.511(5) .
C6 H6 0.9300 .
C8 C9 1.509(5) .
C9 C10 1.368(5) .
C9 C13 1.388(5) .
C10 C11 1.382(5) .
C10 H10 0.9300 .
C11 C12 1.369(5) .
C11 H11 0.9300 .
C12 C14 1.501(5) .
C13 H13 0.9300 .
O13 O13 0.847(14) 2_765
O13 H13A 0.8537 .
O13 H13B 0.8477 .

loop_
_geom_torsion_atom_site_label_1
_geom_torsion_atom_site_label_2
_geom_torsion_atom_site_label_3
_geom_torsion_atom_site_label_4
_geom_torsion
_geom_torsion_site_symmetry_1
O7 Eu1 O1 C8 13.4(5) 1_565
O11 Eu1 O1 C8 -36.1(4) .
O5 Eu1 O1 C8 -102.8(4) .
O10 Eu1 O1 C8 156.9(4) .
O12 Eu1 O1 C8 50.7(4) .
O9 Eu1 O1 C8 128.5(4) .
N1 Eu1 O1 C8 -150.2(4) .
O3 Cu1 O3 C14 58(89) 2_855
N2 Cu1 O3 C14 171.7(2) 2_855
N2 Cu1 O3 C14 -8.3(2) .
O7 Eu1 O5 C1 152.5(3) 1_565
O11 Eu1 O5 C1 -125.8(3) .
O1 Eu1 O5 C1 -62.0(3) .
O10 Eu1 O5 C1 77.8(3) .
O12 Eu1 O5 C1 -169.9(3) .
O9 Eu1 O5 C1 31.9(4) .
N1 Eu1 O5 C1 -11.4(3) .
O7 Eu1 N1 C6 158.9(3) 1_565
O11 Eu1 N1 C6 -104.3(3) .
O5 Eu1 N1 C6 -171.9(3) .
O1 Eu1 N1 C6 -39.4(3) .
O10 Eu1 N1 C6 109.7(3) .
O12 Eu1 N1 C6 -6.9(4) .
O9 Eu1 N1 C6 40.4(3) .
O7 Eu1 N1 C2 -25.9(3) 1_565
O11 Eu1 N1 C2 70.9(3) .
O5 Eu1 N1 C2 3.3(2) .
O1 Eu1 N1 C2 135.8(3) .
O10 Eu1 N1 C2 -75.1(3) .
O12 Eu1 N1 C2 168.3(2) .
O9 Eu1 N1 C2 -144.4(3) .
O3 Cu1 N2 C13 0.4(3) 2_855
O3 Cu1 N2 C13 -179.6(3) .
N2 Cu1 N2 C13 85(63) 2_855
O3 Cu1 N2 C12 -172.1(2) 2_855
O3 Cu1 N2 C12 7.9(2) .
N2 Cu1 N2 C12 -87(63) 2_855
Eu1 O5 C1 O6 -163.7(3) .
Eu1 O5 C1 C2 16.9(5) .
C6 N1 C2 C3 0.1(6) .
Eu1 N1 C2 C3 -175.4(3) .
C6 N1 C2 C1 178.2(3) .
Eu1 N1 C2 C1 2.7(4) .
O6 C1 C2 N1 168.9(4) .
O5 C1 C2 N1 -11.7(5) .
O6 C1 C2 C3 -13.0(6) .
O5 C1 C2 C3 166.4(4) .
N1 C2 C3 C4 1.5(7) .
C1 C2 C3 C4 -176.5(4) .
C2 C3 C4 C5 -1.4(7) .
C3 C4 C5 C6 -0.1(6) .
C3 C4 C5 C7 178.4(4) .
C2 N1 C6 C5 -1.7(5) .
Eu1 N1 C6 C5 173.5(3) .
C4 C5 C6 N1 1.7(6) .
C7 C5 C6 N1 -176.8(3) .
Eu1 O7 C7 O8 14.9(7) 1_545
Eu1 O7 C7 C5 -164.0(3) 1_545
C6 C5 C7 O8 6.4(5) .
C4 C5 C7 O8 -172.1(4) .
C6 C5 C7 O7 -174.6(3) .
C4 C5 C7 O7 6.9(6) .
Eu1 O1 C8 O2 32.3(13) .
Eu1 O1 C8 O2' -15(2) .
Eu1 O1 C8 C9 -169.5(2) .
O1 C8 C9 C10 -25.0(6) .
O2 C8 C9 C10 135.3(10) .
O2' C8 C9 C10 179.6(19) .
O1 C8 C9 C13 156.7(4) .
O2 C8 C9 C13 -43.0(11) .
O2' C8 C9 C13 1(2) .
C13 C9 C10 C11 0.2(5) .
C8 C9 C10 C11 -178.2(3) .
C9 C10 C11 C12 -1.3(5) .
C13 N2 C12 C11 0.5(5) .
Cu1 N2 C12 C11 173.9(3) .
C13 N2 C12 C14 -179.8(3) .
Cu1 N2 C12 C14 -6.4(4) .
C10 C11 C12 N2 1.0(5) .
C10 C11 C12 C14 -178.6(3) .
C12 N2 C13 C9 -1.8(5) .
Cu1 N2 C13 C9 -173.8(3) .
C10 C9 C13 N2 1.4(6) .
C8 C9 C13 N2 179.8(3) .
Cu1 O3 C14 O4 -173.9(3) .
Cu1 O3 C14 C12 6.9(4) .
N2 C12 C14 O4 -179.4(3) .
C11 C12 C14 O4 0.3(5) .
N2 C12 C14 O3 -0.1(4) .
C11 C12 C14 O3 179.5(3) .
